data_7111692
loop_
_publ_author_name
'Sato, Takahiro'
'Mizuhata, Yoshiyuki'
'Tokitoh, Norihiro'

_publ_section_title
;
 1,2-Dialkynyldisilenes: silicon analogues of (E)-enediyne
;
_journal_issue 24
_journal_name_full 'Chemical Communications'
_journal_page_first 4402
_journal_page_last 4404
_journal_paper_doi 10.1039/c0cc00406e
_journal_volume 46
_journal_year 2010
_chemical_formula_moiety 'C70 H152 Si18'
_chemical_formula_sum 'C70 H152 Si18'
_chemical_formula_weight 1499.54
_chemical_name_systematic
;
?
;
_space_group_IT_number 2
_symmetry_cell_setting triclinic
_symmetry_Int_Tables_number 2
_symmetry_space_group_name_Hall '-P 1'
_symmetry_space_group_name_H-M 'P -1'
_atom_sites_solution_hydrogens geom
_atom_sites_solution_primary direct
_atom_sites_solution_secondary difmap
_audit_creation_method SHELXL-97
_cell_angle_alpha 69.666(5)
_cell_angle_beta 68.255(8)
_cell_angle_gamma 72.742(8)
_cell_formula_units_Z 1
_cell_length_a 13.4469(16)
_cell_length_b 13.4846(13)
_cell_length_c 15.106(2)
_cell_measurement_temperature 103(2)
_cell_measurement_theta_max 25.00
_cell_measurement_theta_min 1.91
_cell_volume 2340.9(5)
_computing_cell_refinement HKL2000
_computing_data_collection CrystalClear
_computing_data_reduction 'SHELXL-97 (Sheldrick, 1997)'
_computing_structure_refinement 'SHELXL-97 (Sheldrick, 1997)'
_computing_structure_solution SHELXS-97
_diffrn_ambient_temperature 103(2)
_diffrn_measured_fraction_theta_full 0.960
_diffrn_measured_fraction_theta_max 0.960
_diffrn_measurement_device_type 'RIGAKU Saturn70'
_diffrn_measurement_method \w
_diffrn_radiation_monochromator graphite
_diffrn_radiation_source 'fine-focus sealed tube'
_diffrn_radiation_type MoK\a
_diffrn_radiation_wavelength 0.71075
_diffrn_reflns_av_R_equivalents 0.0434
_diffrn_reflns_av_sigmaI/netI 0.0467
_diffrn_reflns_limit_h_max 15
_diffrn_reflns_limit_h_min -15
_diffrn_reflns_limit_k_max 15
_diffrn_reflns_limit_k_min -16
_diffrn_reflns_limit_l_max 17
_diffrn_reflns_limit_l_min -17
_diffrn_reflns_number 17115
_diffrn_reflns_theta_full 25.00
_diffrn_reflns_theta_max 25.00
_diffrn_reflns_theta_min 1.91
_exptl_absorpt_coefficient_mu 0.277
_exptl_absorpt_correction_T_max 0.9467
_exptl_absorpt_correction_T_min 0.9467
_exptl_absorpt_correction_type multi-scan
_exptl_absorpt_process_details 'Jacobson, R. (1998) Private communication'
_exptl_crystal_colour yellow
_exptl_crystal_density_diffrn 1.064
_exptl_crystal_density_method 'not measured'
_exptl_crystal_description prism
_exptl_crystal_F_000 824
_exptl_crystal_size_max 0.20
_exptl_crystal_size_mid 0.20
_exptl_crystal_size_min 0.20
_refine_diff_density_max 1.177
_refine_diff_density_min -0.441
_refine_diff_density_rms 0.078
_refine_ls_extinction_method none
_refine_ls_goodness_of_fit_ref 1.128
_refine_ls_hydrogen_treatment constr
_refine_ls_matrix_type full
_refine_ls_number_parameters 421
_refine_ls_number_reflns 7892
_refine_ls_number_restraints 0
_refine_ls_restrained_S_all 1.128
_refine_ls_R_factor_all 0.0916
_refine_ls_R_factor_gt 0.0706
_refine_ls_shift/su_max 0.000
_refine_ls_shift/su_mean 0.000
_refine_ls_structure_factor_coef Fsqd
_refine_ls_weighting_details 'calc w=1/[\s^2^(Fo^2^)+(0.1029P)^2^+1.8311P] where P=(Fo^2^+2Fc^2^)/3'
_refine_ls_weighting_scheme calc
_refine_ls_wR_factor_gt 0.1803
_refine_ls_wR_factor_ref 0.2022
_reflns_number_gt 6114
_reflns_number_total 7892
_reflns_threshold_expression >2sigma(I)
_cod_data_source_file c0cc00406esup1.cif
_cod_data_source_block bis(trimethylethynyl)disilene
_cod_original_sg_symbol_Hall ' -P 1 '
_cod_original_sg_symbol_H-M ' P -1'
_cod_database_code 7111692

loop_
_symmetry_equiv_pos_as_xyz
'x, y, z'
'-x, -y, -z'

loop_
_atom_site_label
_atom_site_type_symbol
_atom_site_fract_x
_atom_site_fract_y
_atom_site_fract_z
_atom_site_U_iso_or_equiv
_atom_site_adp_type
_atom_site_occupancy
_atom_site_symmetry_multiplicity
_atom_site_calc_flag
_atom_site_refinement_flags
Si1 Si 0.96247(9) 0.00384(9) 0.57735(8) 0.0479(3) Uani 1 1 d .
C1 C 0.9902(3) -0.1194(3) 0.6707(3) 0.0491(9) Uani 1 1 d .
C2 C 1.0029(3) -0.2005(3) 0.7364(3) 0.0526(10) Uani 1 1 d .
Si2 Si 1.01261(10) -0.32395(10) 0.83817(9) 0.0562(3) Uani 1 1 d .
C3 C 1.1114(4) -0.3205(4) 0.8947(4) 0.0663(12) Uani 1 1 d .
H1 H 1.1823 -0.3147 0.8443 0.099 Uiso 1 1 calc R
H2 H 1.1190 -0.3868 0.9477 0.099 Uiso 1 1 calc R
H3 H 1.0853 -0.2581 0.9221 0.099 Uiso 1 1 calc R
C4 C 1.0553(4) -0.4415(4) 0.7866(4) 0.0707(13) Uani 1 1 d .
H4 H 1.0037 -0.4375 0.7530 0.106 Uiso 1 1 calc R
H5 H 1.0562 -0.5081 0.8403 0.106 Uiso 1 1 calc R
H6 H 1.1285 -0.4409 0.7392 0.106 Uiso 1 1 calc R
C5 C 0.8754(4) -0.3240(5) 0.9300(4) 0.0896(18) Uani 1 1 d .
H7 H 0.8524 -0.2592 0.9536 0.134 Uiso 1 1 calc R
H8 H 0.8781 -0.3882 0.9860 0.134 Uiso 1 1 calc R
H9 H 0.8233 -0.3247 0.8990 0.134 Uiso 1 1 calc R
C6 C 0.8536(3) 0.1075(3) 0.6348(3) 0.0437(8) Uani 1 1 d .
C7 C 0.8802(3) 0.1634(3) 0.6838(3) 0.0440(8) Uani 1 1 d .
C8 C 0.8001(3) 0.2362(3) 0.7311(3) 0.0441(8) Uani 1 1 d .
H10 H 0.8206 0.2734 0.7627 0.053 Uiso 1 1 calc R
C9 C 0.6911(3) 0.2575(3) 0.7346(3) 0.0420(8) Uani 1 1 d .
C10 C 0.6655(3) 0.1993(3) 0.6885(3) 0.0441(8) Uani 1 1 d .
H11 H 0.5915 0.2096 0.6912 0.053 Uiso 1 1 calc R
C11 C 0.7430(3) 0.1267(3) 0.6385(3) 0.0434(8) Uani 1 1 d .
C12 C 0.9965(3) 0.1431(3) 0.6891(3) 0.0460(9) Uani 1 1 d .
H12 H 1.0364 0.0825 0.6578 0.055 Uiso 1 1 calc R
C13 C 0.6048(3) 0.3401(3) 0.7886(3) 0.0456(9) Uani 1 1 d .
C14 C 0.7062(3) 0.0721(3) 0.5873(3) 0.0446(8) Uani 1 1 d .
H13 H 0.7759 0.0313 0.5513 0.054 Uiso 1 1 calc R
Si3 Si 1.07084(9) 0.25729(10) 0.60643(9) 0.0504(3) Uani 1 1 d .
Si4 Si 1.00371(9) 0.08492(10) 0.82082(8) 0.0513(3) Uani 1 1 d .
Si5 Si 0.66228(9) 0.47016(9) 0.73913(8) 0.0513(3) Uani 1 1 d .
Si6 Si 0.58129(9) 0.26821(9) 0.92706(8) 0.0501(3) Uani 1 1 d .
Si7 Si 0.46487(9) 0.38019(10) 0.76375(9) 0.0532(3) Uani 1 1 d .
Si8 Si 0.65239(9) 0.17391(9) 0.48464(8) 0.0493(3) Uani 1 1 d .
Si9 Si 0.62735(10) -0.03692(10) 0.67507(9) 0.0544(3) Uani 1 1 d .
C15 C 1.0706(4) 0.2786(4) 0.4780(3) 0.0655(12) Uani 1 1 d .
H14 H 0.9952 0.2943 0.4764 0.098 Uiso 1 1 calc R
H15 H 1.1103 0.2133 0.4561 0.098 Uiso 1 1 calc R
H16 H 1.1061 0.3393 0.4337 0.098 Uiso 1 1 calc R
C16 C 1.0132(4) 0.3881(3) 0.6393(4) 0.0596(11) Uani 1 1 d .
H17 H 1.0165 0.3789 0.7055 0.089 Uiso 1 1 calc R
H18 H 0.9372 0.4119 0.6386 0.089 Uiso 1 1 calc R
H19 H 1.0558 0.4422 0.5911 0.089 Uiso 1 1 calc R
C17 C 1.2133(3) 0.2161(4) 0.6155(4) 0.0617(11) Uani 1 1 d .
H20 H 1.2586 0.2651 0.5624 0.093 Uiso 1 1 calc R
H21 H 1.2436 0.1423 0.6092 0.093 Uiso 1 1 calc R
H22 H 1.2123 0.2192 0.6797 0.093 Uiso 1 1 calc R
C18 C 1.1353(4) -0.0123(4) 0.8242(3) 0.0603(11) Uani 1 1 d .
H23 H 1.1374 -0.0425 0.8927 0.090 Uiso 1 1 calc R
H24 H 1.1964 0.0253 0.7847 0.090 Uiso 1 1 calc R
H25 H 1.1412 -0.0706 0.7968 0.090 Uiso 1 1 calc R
C19 C 0.9970(4) 0.1912(4) 0.8775(3) 0.0580(11) Uani 1 1 d .
H26 H 0.9354 0.2501 0.8674 0.087 Uiso 1 1 calc R
H27 H 1.0650 0.2191 0.8462 0.087 Uiso 1 1 calc R
H28 H 0.9872 0.1599 0.9486 0.087 Uiso 1 1 calc R
C20 C 0.8914(4) 0.0077(4) 0.8945(3) 0.0573(10) Uani 1 1 d .
H29 H 0.8990 -0.0489 0.8644 0.086 Uiso 1 1 calc R
H30 H 0.8209 0.0567 0.8954 0.086 Uiso 1 1 calc R
H31 H 0.8954 -0.0251 0.9624 0.086 Uiso 1 1 calc R
C21 C 0.7339(4) 0.4907(4) 0.6034(3) 0.0583(10) Uani 1 1 d .
H32 H 0.6804 0.5061 0.5682 0.087 Uiso 1 1 calc R
H33 H 0.7873 0.4253 0.5920 0.087 Uiso 1 1 calc R
H34 H 0.7715 0.5515 0.5789 0.087 Uiso 1 1 calc R
C22 C 0.7542(4) 0.4776(4) 0.8031(3) 0.0581(10) Uani 1 1 d .
H35 H 0.7905 0.5392 0.7646 0.087 Uiso 1 1 calc R
H36 H 0.8093 0.4110 0.8089 0.087 Uiso 1 1 calc R
H37 H 0.7111 0.4864 0.8692 0.087 Uiso 1 1 calc R
C23 C 0.5616(4) 0.5982(4) 0.7480(4) 0.0660(12) Uani 1 1 d .
H38 H 0.5194 0.5937 0.8174 0.099 Uiso 1 1 calc R
H39 H 0.5122 0.6099 0.7097 0.099 Uiso 1 1 calc R
H40 H 0.6003 0.6584 0.7215 0.099 Uiso 1 1 calc R
C24 C 0.6932(4) 0.2526(4) 0.9785(3) 0.0592(11) Uani 1 1 d .
H41 H 0.6774 0.2061 1.0463 0.089 Uiso 1 1 calc R
H42 H 0.6985 0.3235 0.9785 0.089 Uiso 1 1 calc R
H43 H 0.7624 0.2200 0.9376 0.089 Uiso 1 1 calc R
C25 C 0.4597(4) 0.3387(4) 1.0086(3) 0.0641(12) Uani 1 1 d .
H44 H 0.3936 0.3393 0.9951 0.096 Uiso 1 1 calc R
H45 H 0.4674 0.4130 0.9953 0.096 Uiso 1 1 calc R
H46 H 0.4544 0.3008 1.0780 0.096 Uiso 1 1 calc R
C26 C 0.5628(4) 0.1288(4) 0.9506(3) 0.0650(12) Uani 1 1 d .
H47 H 0.6260 0.0911 0.9079 0.098 Uiso 1 1 calc R
H48 H 0.4965 0.1319 0.9361 0.098 Uiso 1 1 calc R
H49 H 0.5564 0.0899 1.0200 0.098 Uiso 1 1 calc R
C27 C 0.3621(4) 0.4832(4) 0.8267(4) 0.0672(12) Uani 1 1 d .
H50 H 0.3461 0.5500 0.7767 0.101 Uiso 1 1 calc R
H51 H 0.3919 0.4979 0.8701 0.101 Uiso 1 1 calc R
H52 H 0.2948 0.4554 0.8661 0.101 Uiso 1 1 calc R
C28 C 0.4816(4) 0.4414(4) 0.6293(3) 0.0580(11) Uani 1 1 d .
H53 H 0.5427 0.3969 0.5913 0.087 Uiso 1 1 calc R
H54 H 0.4963 0.5141 0.6101 0.087 Uiso 1 1 calc R
H55 H 0.4145 0.4453 0.6156 0.087 Uiso 1 1 calc R
C29 C 0.3857(4) 0.2699(4) 0.8088(4) 0.0646(12) Uani 1 1 d .
H56 H 0.3188 0.2976 0.7889 0.097 Uiso 1 1 calc R
H57 H 0.3667 0.2442 0.8811 0.097 Uiso 1 1 calc R
H58 H 0.4302 0.2102 0.7799 0.097 Uiso 1 1 calc R
C30 C 0.7235(3) 0.2905(3) 0.4346(3) 0.0550(10) Uani 1 1 d .
H59 H 0.8026 0.2641 0.4172 0.083 Uiso 1 1 calc R
H60 H 0.7014 0.3295 0.4849 0.083 Uiso 1 1 calc R
H61 H 0.7038 0.3390 0.3756 0.083 Uiso 1 1 calc R
C31 C 0.6898(4) 0.1120(4) 0.3816(3) 0.0629(11) Uani 1 1 d .
H62 H 0.6554 0.0492 0.4047 0.094 Uiso 1 1 calc R
H63 H 0.7692 0.0893 0.3587 0.094 Uiso 1 1 calc R
H64 H 0.6645 0.1648 0.3269 0.094 Uiso 1 1 calc R
C32 C 0.5019(3) 0.2203(4) 0.5248(3) 0.0553(10) Uani 1 1 d .
H65 H 0.4790 0.2749 0.4697 0.083 Uiso 1 1 calc R
H66 H 0.4813 0.2514 0.5804 0.083 Uiso 1 1 calc R
H67 H 0.4660 0.1589 0.5456 0.083 Uiso 1 1 calc R
C33 C 0.6051(4) -0.1068(4) 0.5989(4) 0.0692(13) Uani 1 1 d .
H68 H 0.6757 -0.1354 0.5567 0.104 Uiso 1 1 calc R
H69 H 0.5605 -0.0556 0.5574 0.104 Uiso 1 1 calc R
H70 H 0.5674 -0.1663 0.6426 0.104 Uiso 1 1 calc R
C34 C 0.4912(4) 0.0079(4) 0.7566(4) 0.0698(13) Uani 1 1 d .
H71 H 0.4527 -0.0527 0.7900 0.105 Uiso 1 1 calc R
H72 H 0.4490 0.0663 0.7168 0.105 Uiso 1 1 calc R
H73 H 0.4996 0.0338 0.8060 0.105 Uiso 1 1 calc R
C35 C 0.7087(4) -0.1338(4) 0.7549(4) 0.0743(14) Uani 1 1 d .
H74 H 0.7139 -0.0991 0.7998 0.111 Uiso 1 1 calc R
H75 H 0.7821 -0.1579 0.7138 0.111 Uiso 1 1 calc R
H76 H 0.6735 -0.1961 0.7935 0.111 Uiso 1 1 calc R

loop_
_atom_site_aniso_label
_atom_site_aniso_U_11
_atom_site_aniso_U_22
_atom_site_aniso_U_33
_atom_site_aniso_U_23
_atom_site_aniso_U_13
_atom_site_aniso_U_12
Si1 0.0521(6) 0.0478(6) 0.0456(6) -0.0132(5) -0.0184(5) -0.0064(5)
C1 0.048(2) 0.049(2) 0.052(2) -0.014(2) -0.0189(18) -0.0067(17)
C2 0.048(2) 0.055(3) 0.056(2) -0.016(2) -0.0165(18) -0.0094(18)
Si2 0.0559(7) 0.0524(7) 0.0544(7) -0.0057(5) -0.0197(5) -0.0080(5)
C3 0.081(3) 0.059(3) 0.063(3) -0.018(2) -0.035(2) 0.000(2)
C4 0.085(3) 0.052(3) 0.085(3) -0.009(2) -0.042(3) -0.017(2)
C5 0.069(3) 0.087(4) 0.074(3) 0.012(3) -0.013(3) -0.011(3)
C6 0.047(2) 0.046(2) 0.0387(19) -0.0092(16) -0.0146(16) -0.0089(16)
C7 0.0449(19) 0.047(2) 0.0396(19) -0.0078(16) -0.0143(16) -0.0113(16)
C8 0.048(2) 0.045(2) 0.0420(19) -0.0089(16) -0.0153(16) -0.0132(16)
C9 0.0458(19) 0.042(2) 0.0385(19) -0.0069(16) -0.0137(15) -0.0123(16)
C10 0.0428(19) 0.048(2) 0.043(2) -0.0080(17) -0.0153(16) -0.0131(16)
C11 0.048(2) 0.041(2) 0.045(2) -0.0088(16) -0.0177(16) -0.0121(16)
C12 0.0428(19) 0.051(2) 0.050(2) -0.0168(18) -0.0172(17) -0.0080(16)
C13 0.046(2) 0.050(2) 0.043(2) -0.0124(17) -0.0154(16) -0.0092(17)
C14 0.045(2) 0.047(2) 0.049(2) -0.0130(17) -0.0190(16) -0.0131(16)
Si3 0.0465(6) 0.0568(7) 0.0550(7) -0.0183(5) -0.0160(5) -0.0147(5)
Si4 0.0501(6) 0.0593(7) 0.0502(6) -0.0182(5) -0.0219(5) -0.0053(5)
Si5 0.0558(6) 0.0483(6) 0.0505(6) -0.0137(5) -0.0161(5) -0.0101(5)
Si6 0.0529(6) 0.0548(7) 0.0449(6) -0.0137(5) -0.0144(5) -0.0137(5)
Si7 0.0461(6) 0.0614(7) 0.0529(7) -0.0184(6) -0.0165(5) -0.0057(5)
Si8 0.0468(6) 0.0568(7) 0.0500(6) -0.0166(5) -0.0193(5) -0.0092(5)
Si9 0.0579(7) 0.0544(7) 0.0585(7) -0.0122(5) -0.0218(5) -0.0196(5)
C15 0.075(3) 0.072(3) 0.057(3) -0.010(2) -0.020(2) -0.034(2)
C16 0.059(2) 0.054(3) 0.071(3) -0.020(2) -0.018(2) -0.016(2)
C17 0.048(2) 0.069(3) 0.075(3) -0.027(2) -0.014(2) -0.017(2)
C18 0.056(2) 0.070(3) 0.058(3) -0.023(2) -0.026(2) 0.002(2)
C19 0.060(2) 0.069(3) 0.057(2) -0.026(2) -0.026(2) -0.008(2)
C20 0.062(2) 0.062(3) 0.050(2) -0.015(2) -0.022(2) -0.008(2)
C21 0.062(3) 0.058(3) 0.053(2) -0.009(2) -0.015(2) -0.020(2)
C22 0.065(3) 0.055(2) 0.061(3) -0.023(2) -0.016(2) -0.016(2)
C23 0.078(3) 0.051(3) 0.066(3) -0.015(2) -0.022(2) -0.009(2)
C24 0.059(2) 0.069(3) 0.050(2) -0.014(2) -0.0188(19) -0.013(2)
C25 0.061(3) 0.082(3) 0.051(2) -0.024(2) -0.014(2) -0.012(2)
C26 0.082(3) 0.060(3) 0.056(3) -0.007(2) -0.024(2) -0.023(2)
C27 0.054(2) 0.077(3) 0.067(3) -0.026(2) -0.019(2) 0.002(2)
C28 0.055(2) 0.064(3) 0.060(3) -0.021(2) -0.025(2) -0.003(2)
C29 0.050(2) 0.081(3) 0.067(3) -0.025(2) -0.012(2) -0.021(2)
C30 0.051(2) 0.056(2) 0.051(2) -0.0074(19) -0.0156(18) -0.0094(19)
C31 0.065(3) 0.077(3) 0.055(3) -0.026(2) -0.024(2) -0.007(2)
C32 0.049(2) 0.070(3) 0.054(2) -0.018(2) -0.0213(18) -0.012(2)
C33 0.075(3) 0.069(3) 0.080(3) -0.021(3) -0.030(3) -0.027(2)
C34 0.068(3) 0.074(3) 0.066(3) -0.011(2) -0.018(2) -0.024(2)
C35 0.074(3) 0.070(3) 0.080(3) 0.005(3) -0.035(3) -0.029(3)

loop_
_atom_type_symbol
_atom_type_description
_atom_type_scat_dispersion_real
_atom_type_scat_dispersion_imag
_atom_type_scat_source
C C 0.0033 0.0016 'International Tables Vol C Tables 4.2.6.8 and 6.1.1.4'
H H 0.0000 0.0000 'International Tables Vol C Tables 4.2.6.8 and 6.1.1.4'
Si Si 0.0817 0.0704 'International Tables Vol C Tables 4.2.6.8 and 6.1.1.4'

loop_
_geom_angle_atom_site_label_1
_geom_angle_atom_site_label_2
_geom_angle_atom_site_label_3
_geom_angle
_geom_angle_site_symmetry_3
C1 Si1 C6 111.18(17) .
C1 Si1 Si1 116.04(15) 2_756
C6 Si1 Si1 131.80(14) 2_756
C2 C1 Si1 176.4(4) .
C1 C2 Si2 176.2(4) .
C2 Si2 C3 108.6(2) .
C2 Si2 C5 107.4(2) .
C3 Si2 C5 110.1(3) .
C2 Si2 C4 108.2(2) .
C3 Si2 C4 112.0(2) .
C5 Si2 C4 110.6(3) .
C7 C6 C11 117.4(3) .
C7 C6 Si1 119.2(3) .
C11 C6 Si1 123.2(3) .
C8 C7 C6 120.2(3) .
C8 C7 C12 118.4(3) .
C6 C7 C12 121.3(3) .
C7 C8 C9 123.3(4) .
C8 C9 C10 115.8(3) .
C8 C9 C13 121.1(3) .
C10 C9 C13 123.1(3) .
C9 C10 C11 123.2(3) .
C10 C11 C6 120.0(3) .
C10 C11 C14 118.4(3) .
C6 C11 C14 121.6(3) .
C7 C12 Si3 113.2(3) .
C7 C12 Si4 112.2(3) .
Si3 C12 Si4 118.0(2) .
C9 C13 Si5 106.8(2) .
C9 C13 Si6 104.7(2) .
Si5 C13 Si6 117.0(2) .
C9 C13 Si7 115.0(3) .
Si5 C13 Si7 106.18(19) .
Si6 C13 Si7 107.48(19) .
C11 C14 Si9 113.7(3) .
C11 C14 Si8 111.0(3) .
Si9 C14 Si8 119.24(19) .
C15 Si3 C16 108.6(2) .
C15 Si3 C17 111.2(2) .
C16 Si3 C17 106.1(2) .
C15 Si3 C12 107.59(19) .
C16 Si3 C12 115.77(19) .
C17 Si3 C12 107.7(2) .
C20 Si4 C18 107.2(2) .
C20 Si4 C19 111.6(2) .
C18 Si4 C19 106.8(2) .
C20 Si4 C12 108.29(18) .
C18 Si4 C12 110.43(19) .
C19 Si4 C12 112.40(19) .
C23 Si5 C22 100.2(2) .
C23 Si5 C21 104.2(2) .
C22 Si5 C21 110.1(2) .
C23 Si5 C13 116.9(2) .
C22 Si5 C13 115.96(19) .
C21 Si5 C13 108.63(19) .
C26 Si6 C24 105.6(2) .
C26 Si6 C25 108.7(2) .
C24 Si6 C25 103.2(2) .
C26 Si6 C13 109.08(19) .
C24 Si6 C13 116.53(19) .
C25 Si6 C13 113.2(2) .
C28 Si7 C29 108.5(2) .
C28 Si7 C27 105.4(2) .
C29 Si7 C27 100.8(2) .
C28 Si7 C13 110.39(19) .
C29 Si7 C13 116.2(2) .
C27 Si7 C13 114.7(2) .
C31 Si8 C32 109.0(2) .
C31 Si8 C30 106.4(2) .
C32 Si8 C30 110.7(2) .
C31 Si8 C14 108.7(2) .
C32 Si8 C14 113.02(19) .
C30 Si8 C14 108.76(18) .
C35 Si9 C34 107.5(3) .
C35 Si9 C33 109.5(3) .
C34 Si9 C33 106.5(2) .
C35 Si9 C14 109.1(2) .
C34 Si9 C14 116.5(2) .
C33 Si9 C14 107.6(2) .

loop_
_geom_bond_atom_site_label_1
_geom_bond_atom_site_label_2
_geom_bond_distance
_geom_bond_site_symmetry_2
Si1 C1 1.811(4) .
Si1 C6 1.881(4) .
Si1 Si1 2.202(2) 2_756
C1 C2 1.213(6) .
C2 Si2 1.842(5) .
Si2 C3 1.844(5) .
Si2 C5 1.852(5) .
Si2 C4 1.853(5) .
C6 C7 1.410(5) .
C6 C11 1.415(5) .
C7 C8 1.387(5) .
C7 C12 1.533(5) .
C8 C9 1.391(5) .
C9 C10 1.392(5) .
C9 C13 1.555(5) .
C10 C11 1.393(5) .
C11 C14 1.511(5) .
C12 Si3 1.892(4) .
C12 Si4 1.897(4) .
C13 Si5 1.923(4) .
C13 Si6 1.923(4) .
C13 Si7 1.936(4) .
C14 Si9 1.890(4) .
C14 Si8 1.891(4) .
Si3 C15 1.862(5) .
Si3 C16 1.863(4) .
Si3 C17 1.873(4) .
Si4 C20 1.867(5) .
Si4 C18 1.870(4) .
Si4 C19 1.875(4) .
Si5 C23 1.863(5) .
Si5 C22 1.870(5) .
Si5 C21 1.874(4) .
Si6 C26 1.863(5) .
Si6 C24 1.864(4) .
Si6 C25 1.869(4) .
Si7 C28 1.862(4) .
Si7 C29 1.873(5) .
Si7 C27 1.884(5) .
Si8 C31 1.857(4) .
Si8 C32 1.859(4) .
Si8 C30 1.867(4) .
Si9 C35 1.842(5) .
Si9 C34 1.850(5) .
Si9 C33 1.865(5) .
